data_4300195
loop_
_publ_author_name
'Gerta Sazani'
'Michael H. Dickman'
'Michael T. Pope'

_publ_section_title
;
Organotin Derivatives of \a-[XIIIW9O33]9- (X = As, Sb) Heteropolytungstates.
Solution- and Solid-State Characterization of
[{(C6H5Sn)2O}2H(\a-AsW9O33)2]9- and [(C6H5Sn)3Na3(\a-SbW9O33)2]6-
;
_journal_name_full 'Inorganic Chemistry'
_journal_page_first 939
_journal_page_last 943
_journal_paper_doi 10.1021/ic991095c
_journal_volume 39
_journal_year 2000
_chemical_formula_sum 'C24 As2 Na4 O93.88 Sn4 W18'
_chemical_formula_weight 5816.18
_space_group_IT_number 2
_symmetry_cell_setting triclinic
_symmetry_space_group_name_Hall '-P 1'
_symmetry_space_group_name_H-M 'P -1'
_atom_sites_solution_hydrogens none
_atom_sites_solution_primary direct
_atom_sites_solution_secondary difmap
_audit_creation_method SHELXL-97
_cell_angle_alpha 93.59(3)
_cell_angle_beta 106.187(19)
_cell_angle_gamma 112.23(3)
_cell_formula_units_Z 1
_cell_length_a 15.272(6)
_cell_length_b 15.303(6)
_cell_length_c 16.760(7)
_cell_measurement_reflns_used 37
_cell_measurement_temperature 173(2)
_cell_measurement_theta_max 12.53
_cell_measurement_theta_min 5.07
_cell_volume 3419(3)
_computing_cell_refinement 'Siemens XSCANS'
_computing_data_collection 'Siemens XSCANS'
_computing_data_reduction 'Siemens SHELXTL'
_computing_molecular_graphics 'Siemens SHELXTL'
_computing_publication_material 'Siemens SHELXTL'
_computing_structure_refinement 'SHELXL-97 (Sheldrick, 1997)'
_computing_structure_solution 'SHELXS-97 (Sheldrick, 1990)'
_diffrn_ambient_temperature 173(2)
_diffrn_measurement_device_type 'serial detector'
_diffrn_measurement_method '\w scans'
_diffrn_radiation_monochromator graphite
_diffrn_radiation_source 'rotating anode'
_diffrn_radiation_type MoK\a
_diffrn_radiation_wavelength 0.71073
_diffrn_reflns_av_R_equivalents 0.0609
_diffrn_reflns_av_sigmaI/netI 0.0337
_diffrn_reflns_limit_h_max 14
_diffrn_reflns_limit_h_min -1
_diffrn_reflns_limit_k_max 15
_diffrn_reflns_limit_k_min -16
_diffrn_reflns_limit_l_max 17
_diffrn_reflns_limit_l_min -18
_diffrn_reflns_number 9859
_diffrn_reflns_theta_max 24.86
_diffrn_reflns_theta_min 1.76
_diffrn_standards_decay_% 1.5
_diffrn_standards_interval_count 97
_diffrn_standards_number 3
_exptl_absorpt_coefficient_mu 16.363
_exptl_absorpt_correction_T_max 0.00903
_exptl_absorpt_correction_T_min 0.00049
_exptl_absorpt_correction_type 'semi-empirical from psi scans'
_exptl_crystal_colour Yellow
_exptl_crystal_density_diffrn 2.825
_exptl_crystal_density_method 'not measured'
_exptl_crystal_description Prism
_exptl_crystal_F_000 2537
_exptl_crystal_size_max .40
_exptl_crystal_size_mid .40
_exptl_crystal_size_min .40
_refine_diff_density_max 4.382
_refine_diff_density_min -2.285
_refine_diff_density_rms 0.630
_refine_ls_extinction_method none
_refine_ls_goodness_of_fit_ref 1.114
_refine_ls_hydrogen_treatment none
_refine_ls_matrix_type full
_refine_ls_number_parameters 368
_refine_ls_number_reflns 8655
_refine_ls_number_restraints 0
_refine_ls_restrained_S_all 1.114
_refine_ls_R_factor_all 0.1157
_refine_ls_R_factor_gt 0.1062
_refine_ls_shift/su_max 0.000
_refine_ls_shift/su_mean 0.000
_refine_ls_structure_factor_coef Fsqd
_refine_ls_weighting_details 'calc w=1/[\s^2^(Fo^2^)+(0.2000P)^2^+140.0000P] where P=(Fo^2^+2Fc^2^)/3'
_refine_ls_weighting_scheme calc
_refine_ls_wR_factor_gt 0.3060
_refine_ls_wR_factor_ref 0.3187
_reflns_number_gt 7544
_reflns_number_total 8655
_reflns_threshold_expression >2sigma(I)
_cod_original_cell_volume 3419(2)
_cod_database_code 4300195

loop_
_symmetry_equiv_pos_as_xyz
'x, y, z'
'-x, -y, -z'

loop_
_atom_site_label
_atom_site_type_symbol
_atom_site_fract_x
_atom_site_fract_y
_atom_site_fract_z
_atom_site_U_iso_or_equiv
_atom_site_adp_type
_atom_site_occupancy
_atom_site_symmetry_multiplicity
_atom_site_calc_flag
_atom_site_refinement_flags
_atom_site_disorder_assembly
_atom_site_disorder_group
W1 W 0.15690(13) 0.74732(13) 0.36907(10) 0.0767(5) Uani 1 1 d . . .
W2 W -0.05285(12) 0.55260(12) 0.26226(9) 0.0693(5) Uani 1 1 d . . .
W3 W 0.00153(12) 0.75965(11) 0.18621(9) 0.0686(5) Uani 1 1 d . . .
W4 W 0.30686(13) 0.60580(13) 0.37428(10) 0.0753(5) Uani 1 1 d . . .
W5 W 0.09710(12) 0.41019(11) 0.26708(9) 0.0680(5) Uani 1 1 d . . .
W6 W 0.29380(11) 0.47865(11) 0.19437(9) 0.0675(5) Uani 1 1 d . . .
W7 W 0.36808(12) 0.82685(12) 0.28520(11) 0.0773(5) Uani 1 1 d . . .
W8 W 0.21286(12) 0.83084(11) 0.09890(10) 0.0702(5) Uani 1 1 d . . .
W9 W 0.34797(11) 0.70157(12) 0.10297(10) 0.0711(5) Uani 1 1 d . . .
As1 As 0.1317(3) 0.6068(3) 0.1634(2) 0.0616(8) Uani 1 1 d . . .
Sn1 Sn 0.03627(18) 0.33063(17) 0.04446(15) 0.0639(6) Uani 1 1 d . . .
Sn2 Sn 0.16666(18) 0.47451(18) -0.03893(15) 0.0652(7) Uani 1 1 d . . .
C11 C 0.0575(12) 0.2057(12) 0.0742(12) 0.068(9) Uiso 1 1 d G . .
C12 C 0.1293(11) 0.1835(10) 0.0528(9) 0.083(11) Uiso 1 1 d G . .
C13 C 0.1417(15) 0.1010(11) 0.0720(14) 0.109(15) Uiso 1 1 d G . .
C14 C 0.0822(16) 0.0406(13) 0.1127(15) 0.086(11) Uiso 1 1 d G . .
C15 C 0.0103(14) 0.0627(13) 0.1341(13) 0.095(13) Uiso 1 1 d G . .
C16 C -0.0020(14) 0.1452(14) 0.1149(14) 0.084(11) Uiso 1 1 d G . .
C21 C 0.2856(13) 0.4575(11) -0.0696(12) 0.067(9) Uiso 1 1 d G . .
C22 C 0.3099(10) 0.3815(10) -0.0474(9) 0.093(12) Uiso 1 1 d G . .
C23 C 0.3874(13) 0.3694(13) -0.0677(14) 0.098(13) Uiso 1 1 d G . .
C24 C 0.4405(14) 0.4333(14) -0.1102(15) 0.081(10) Uiso 1 1 d G . .
C25 C 0.4162(14) 0.5093(13) -0.1324(12) 0.081(11) Uiso 1 1 d G . .
C26 C 0.3388(15) 0.5214(12) -0.1121(14) 0.081(10) Uiso 1 1 d G . .
O1AS O 0.0826(16) 0.6563(16) 0.2340(14) 0.063(5) Uiso 1 1 d . . .
O2AS O 0.1953(18) 0.5529(17) 0.2373(15) 0.069(6) Uiso 1 1 d . . .
O3AS O 0.2419(16) 0.7179(16) 0.1722(14) 0.063(5) Uiso 1 1 d . . .
O1S1 O 0.0473(18) 0.4553(17) 0.0021(15) 0.069(6) Uiso 1 1 d . . .
O2SN O -0.0969(18) 0.4993(17) 0.1506(15) 0.070(6) Uiso 1 1 d . . .
O3SN O -0.0645(18) 0.6802(17) 0.0770(16) 0.072(6) Uiso 1 1 d . . .
O5SN O 0.0232(16) 0.3794(15) 0.1559(13) 0.059(5) Uiso 1 1 d . . .
O6SN O 0.1948(17) 0.4268(16) 0.0834(15) 0.067(6) Uiso 1 1 d . . .
O8SN O 0.1166(17) 0.7289(16) 0.0169(15) 0.067(6) Uiso 1 1 d . . .
O9SN O 0.2369(18) 0.6156(17) 0.0191(16) 0.072(6) Uiso 1 1 d . . .
O1 O 0.188(2) 0.811(2) 0.468(2) 0.099(9) Uiso 1 1 d . . .
O2 O -0.1441(19) 0.4979(18) 0.2999(17) 0.076(6) Uiso 1 1 d . . .
O3 O -0.057(2) 0.836(2) 0.1811(19) 0.087(7) Uiso 1 1 d . . .
O4 O 0.386(2) 0.624(2) 0.4749(19) 0.091(8) Uiso 1 1 d . . .
O5 O 0.046(2) 0.307(2) 0.304(2) 0.095(8) Uiso 1 1 d . . .
O6 O 0.375(2) 0.428(2) 0.1930(18) 0.089(8) Uiso 1 1 d . . .
O7 O 0.471(3) 0.921(2) 0.359(2) 0.109(10) Uiso 1 1 d . . .
O8 O 0.221(2) 0.933(2) 0.054(2) 0.094(8) Uiso 1 1 d . . .
O9 O 0.439(2) 0.725(2) 0.0573(19) 0.091(8) Uiso 1 1 d . . .
O12 O 0.035(2) 0.650(2) 0.3656(19) 0.090(8) Uiso 1 1 d . . .
O13 O 0.086(2) 0.811(2) 0.3068(18) 0.087(7) Uiso 1 1 d . . .
O14 O 0.223(2) 0.6619(19) 0.3926(18) 0.083(7) Uiso 1 1 d . . .
O17 O 0.262(2) 0.8125(19) 0.3333(17) 0.082(7) Uiso 1 1 d . . .
O23 O -0.0831(19) 0.6598(19) 0.2280(17) 0.078(7) Uiso 1 1 d . . .
O25 O 0.0180(19) 0.4763(19) 0.2911(17) 0.079(7) Uiso 1 1 d . . .
O38 O 0.1156(18) 0.8245(17) 0.1554(15) 0.069(6) Uiso 1 1 d . . .
O45 O 0.209(2) 0.485(2) 0.3701(19) 0.092(8) Uiso 1 1 d . . .
O46 O 0.360(2) 0.539(2) 0.3103(18) 0.084(7) Uiso 1 1 d . . .
O47 O 0.3714(19) 0.7178(17) 0.3351(16) 0.073(6) Uiso 1 1 d . . .
O56 O 0.2014(18) 0.3862(17) 0.2357(16) 0.072(6) Uiso 1 1 d . . .
O69 O 0.3518(19) 0.6006(18) 0.1638(16) 0.075(6) Uiso 1 1 d . . .
O78 O 0.322(2) 0.8997(19) 0.2098(17) 0.079(7) Uiso 1 1 d . . .
O79 O 0.4281(19) 0.7941(18) 0.2102(16) 0.074(6) Uiso 1 1 d . . .
O89 O 0.315(2) 0.8040(19) 0.0654(17) 0.079(7) Uiso 1 1 d . . .
Na1 Na 0.5000 0.0000 0.5000 0.144(12) Uiso 1 2 d S . .
Na2 Na -0.247(3) 0.353(3) 0.353(3) 0.121(13) Uiso 0.50 1 d P . .
Na3 Na 0.387(7) 0.292(7) 0.407(6) 0.13(3) Uiso 0.25 1 d P . .
Na4 Na 0.336(5) 0.872(5) 0.734(4) 0.24(2) Uiso 0.75 1 d P . .
O1W O -0.195(3) 0.272(3) 0.119(3) 0.106(12) Uiso 0.80 1 d P . .
O2W O -0.209(4) 0.899(4) 0.171(4) 0.113(15) Uiso 0.67 1 d P . .
O3W O 0.237(5) 0.235(5) 0.290(4) 0.105(19) Uiso 0.50 1 d P . .
O4W O 0.563(3) 0.690(3) 0.318(3) 0.108(13) Uiso 0.75 1 d P . .
O5W O -0.134(6) 0.288(6) 0.359(5) 0.13(2) Uiso 0.50 1 d P . .
O6W O 0.246(4) 1.018(4) 0.307(3) 0.104(14) Uiso 0.67 1 d P . .
O7W O -0.228(4) 0.685(4) 0.280(3) 0.125(15) Uiso 0.75 1 d P . .
O8W O 0.136(5) 0.535(5) 0.510(5) 0.13(2) Uiso 0.60 1 d P . .
O9W O 0.520(4) 0.787(4) -0.069(4) 0.116(18) Uiso 0.60 1 d P . .
O10W O 0.489(5) 0.474(4) 0.420(4) 0.117(18) Uiso 0.60 1 d P . .
O11W O 0.339(5) 0.434(5) -0.359(4) 0.102(18) Uiso 0.50 1 d P . .
O12W O 0.324(6) 0.787(5) 0.613(5) 0.09(2) Uiso 0.40 1 d P . .
O13W O 0.313(5) 1.058(5) -0.036(5) 0.14(2) Uiso 0.60 1 d P . .
O14W O 0.061(6) 0.950(6) 0.395(5) 0.12(2) Uiso 0.50 1 d P . .
O15W O 0.424(6) 0.266(6) 0.188(5) 0.12(2) Uiso 0.50 1 d P . .
O16W O -0.332(4) 0.267(4) 0.205(4) 0.093(16) Uiso 0.50 1 d P . .
O17W O 0.644(4) 0.837(4) 0.236(4) 0.088(15) Uiso 0.50 1 d P . .
O18W O 0.638(5) 0.801(5) 0.486(5) 0.13(2) Uiso 0.60 1 d P . .
O19W O 0.657(4) 0.986(4) 0.527(3) 0.116(15) Uiso 0.70 1 d P . .
O20W O 0.256(6) 0.365(6) -0.526(5) 0.10(2) Uiso 0.40 1 d P . .
O21W O 0.031(7) 0.344(7) 0.501(6) 0.12(3) Uiso 0.40 1 d P . .
O22W O 0.518(7) 0.147(7) 0.446(6) 0.12(3) Uiso 0.40 1 d P . .
O23W O -0.379(5) 0.389(5) 0.345(4) 0.106(19) Uiso 0.50 1 d P . .

loop_
_atom_site_aniso_label
_atom_site_aniso_U_11
_atom_site_aniso_U_22
_atom_site_aniso_U_33
_atom_site_aniso_U_23
_atom_site_aniso_U_13
_atom_site_aniso_U_12
W1 0.0886(11) 0.0877(11) 0.0601(9) 0.0081(7) 0.0148(8) 0.0505(9)
W2 0.0762(10) 0.0853(10) 0.0609(9) 0.0185(7) 0.0264(7) 0.0450(8)
W3 0.0760(10) 0.0779(10) 0.0617(9) 0.0124(7) 0.0190(7) 0.0446(8)
W4 0.0792(10) 0.0906(11) 0.0603(9) 0.0132(8) 0.0106(7) 0.0483(9)
W5 0.0752(10) 0.0783(10) 0.0616(9) 0.0209(7) 0.0225(7) 0.0420(8)
W6 0.0641(9) 0.0827(10) 0.0639(9) 0.0169(7) 0.0160(7) 0.0419(8)
W7 0.0719(10) 0.0787(10) 0.0725(10) 0.0081(8) 0.0074(8) 0.0343(8)
W8 0.0689(10) 0.0703(9) 0.0724(10) 0.0152(7) 0.0159(7) 0.0347(7)
W9 0.0609(9) 0.0797(10) 0.0758(10) 0.0165(8) 0.0193(7) 0.0340(7)
As1 0.063(2) 0.071(2) 0.0571(19) 0.0138(15) 0.0178(15) 0.0345(16)
Sn1 0.0666(15) 0.0719(14) 0.0629(14) 0.0161(11) 0.0201(11) 0.0390(12)
Sn2 0.0643(15) 0.0774(15) 0.0637(14) 0.0178(11) 0.0208(11) 0.0389(12)

loop_
_atom_type_symbol
_atom_type_description
_atom_type_scat_dispersion_real
_atom_type_scat_dispersion_imag
_atom_type_scat_source
C C 0.0033 0.0016 'International Tables Vol C Tables 4.2.6.8 and 6.1.1.4'
W W -0.8490 6.8722 'International Tables Vol C Tables 4.2.6.8 and 6.1.1.4'
O O 0.0106 0.0060 'International Tables Vol C Tables 4.2.6.8 and 6.1.1.4'
Na Na 0.0362 0.0249 'International Tables Vol C Tables 4.2.6.8 and 6.1.1.4'
As As 0.0499 2.0058 'International Tables Vol C Tables 4.2.6.8 and 6.1.1.4'
Sn Sn -0.6537 1.4246 'International Tables Vol C Tables 4.2.6.8 and 6.1.1.4'

loop_
_geom_angle_atom_site_label_1
_geom_angle_atom_site_label_2
_geom_angle_atom_site_label_3
_geom_angle
_geom_angle_site_symmetry_1
_geom_angle_site_symmetry_3
_geom_angle_publ_flag
O1 W1 O17 104.0(14) . . ?
O1 W1 O12 98.0(14) . . ?
O17 W1 O12 157.9(12) . . ?
O1 W1 O13 98.4(14) . . ?
O17 W1 O13 88.9(12) . . ?
O12 W1 O13 89.0(13) . . ?
O1 W1 O14 101.9(14) . . ?
O17 W1 O14 83.4(12) . . ?
O12 W1 O14 91.1(12) . . ?
O13 W1 O14 159.5(12) . . ?
O1 W1 O1AS 168.6(12) . . ?
O17 W1 O1AS 85.5(10) . . ?
O12 W1 O1AS 72.8(11) . . ?
O13 W1 O1AS 75.2(10) . . ?
O14 W1 O1AS 85.3(10) . . ?
O2 W2 O2SN 107.0(12) . . ?
O2 W2 O25 98.0(12) . . ?
O2SN W2 O25 91.7(11) . . ?
O2 W2 O23 101.0(12) . . ?
O2SN W2 O23 87.8(11) . . ?
O25 W2 O23 160.3(11) . . ?
O2 W2 O12 96.0(12) . . ?
O2SN W2 O12 156.0(11) . . ?
O25 W2 O12 91.6(12) . . ?
O23 W2 O12 81.2(12) . . ?
O2 W2 O1AS 167.1(11) . . ?
O2SN W2 O1AS 84.5(9) . . ?
O25 W2 O1AS 87.3(10) . . ?
O23 W2 O1AS 73.0(10) . . ?
O12 W2 O1AS 71.9(10) . . ?
O3 W3 O38 104.9(12) . . ?
O3 W3 O3SN 102.1(12) . . ?
O38 W3 O3SN 90.3(10) . . ?
O3 W3 O23 99.8(13) . . ?
O38 W3 O23 155.0(11) . . ?
O3SN W3 O23 88.1(11) . . ?
O3 W3 O13 95.2(13) . . ?
O38 W3 O13 88.7(11) . . ?
O3SN W3 O13 162.3(11) . . ?
O23 W3 O13 85.3(11) . . ?
O3 W3 O1AS 163.6(11) . . ?
O38 W3 O1AS 84.4(9) . . ?
O3SN W3 O1AS 91.1(9) . . ?
O23 W3 O1AS 70.7(10) . . ?
O13 W3 O1AS 71.2(10) . . ?
O4 W4 O14 101.7(13) . . ?
O4 W4 O45 99.1(14) . . ?
O14 W4 O45 89.4(13) . . ?
O4 W4 O47 103.3(13) . . ?
O14 W4 O47 86.7(12) . . ?
O45 W4 O47 157.6(12) . . ?
O4 W4 O46 100.6(13) . . ?
O14 W4 O46 157.6(12) . . ?
O45 W4 O46 87.2(13) . . ?
O47 W4 O46 88.0(11) . . ?
O4 W4 O2AS 169.7(12) . . ?
O14 W4 O2AS 84.6(11) . . ?
O45 W4 O2AS 72.6(11) . . ?
O47 W4 O2AS 85.0(10) . . ?
O46 W4 O2AS 73.3(10) . . ?
O5 W5 O5SN 103.5(12) . . ?
O5 W5 O25 98.9(13) . . ?
O5SN W5 O25 90.3(11) . . ?
O5 W5 O56 100.1(13) . . ?
O5SN W5 O56 88.6(10) . . ?
O25 W5 O56 160.7(11) . . ?
O5 W5 O45 98.5(14) . . ?
O5SN W5 O45 157.4(11) . . ?
O25 W5 O45 91.3(12) . . ?
O56 W5 O45 82.5(12) . . ?
O5 W5 O2AS 168.6(12) . . ?
O5SN W5 O2AS 86.3(9) . . ?
O25 W5 O2AS 86.7(10) . . ?
O56 W5 O2AS 74.0(9) . . ?
O45 W5 O2AS 71.3(11) . . ?
O6 W6 O46 93.8(13) . . ?
O6 W6 O56 101.2(12) . . ?
O46 W6 O56 84.5(11) . . ?
O6 W6 O69 104.3(12) . . ?
O46 W6 O69 88.9(11) . . ?
O56 W6 O69 154.0(11) . . ?
O6 W6 O6SN 103.1(12) . . ?
O46 W6 O6SN 162.4(11) . . ?
O56 W6 O6SN 87.4(10) . . ?
O69 W6 O6SN 91.5(10) . . ?
O6 W6 O2AS 164.3(11) . . ?
O46 W6 O2AS 71.7(10) . . ?
O56 W6 O2AS 72.3(9) . . ?
O69 W6 O2AS 81.8(10) . . ?
O6SN W6 O2AS 90.9(9) . . ?
O7 W7 O79 101.3(14) . . ?
O7 W7 O78 99.4(14) . . ?
O79 W7 O78 90.3(11) . . ?
O7 W7 O47 100.9(14) . . ?
O79 W7 O47 88.1(11) . . ?
O78 W7 O47 159.6(11) . . ?
O7 W7 O17 102.0(14) . . ?
O79 W7 O17 156.5(11) . . ?
O78 W7 O17 89.6(11) . . ?
O47 W7 O17 83.9(11) . . ?
O7 W7 O3AS 170.6(13) . . ?
O79 W7 O3AS 72.7(9) . . ?
O78 W7 O3AS 73.8(10) . . ?
O47 W7 O3AS 86.3(9) . . ?
O17 W7 O3AS 84.6(10) . . ?
O8 W8 O8SN 105.3(12) . . ?
O8 W8 O38 100.2(12) . . ?
O8SN W8 O38 89.9(10) . . ?
O8 W8 O89 99.1(13) . . ?
O8SN W8 O89 88.6(11) . . ?
O38 W8 O89 160.3(11) . . ?
O8 W8 O78 96.9(13) . . ?
O8SN W8 O78 157.7(11) . . ?
O38 W8 O78 88.2(10) . . ?
O89 W8 O78 85.8(11) . . ?
O8 W8 O3AS 166.5(11) . . ?
O8SN W8 O3AS 85.8(9) . . ?
O38 W8 O3AS 87.2(9) . . ?
O89 W8 O3AS 73.1(10) . . ?
O78 W8 O3AS 71.9(9) . . ?
O9 W9 O9SN 102.6(13) . . ?
O9 W9 O89 93.2(13) . . ?
O9SN W9 O89 89.6(11) . . ?
O9 W9 O69 106.6(13) . . ?
O9SN W9 O69 90.2(11) . . ?
O89 W9 O69 159.8(11) . . ?
O9 W9 O79 98.3(12) . . ?
O9SN W9 O79 158.5(11) . . ?
O89 W9 O79 84.5(11) . . ?
O69 W9 O79 88.4(11) . . ?
O9 W9 O3AS 163.3(11) . . ?
O9SN W9 O3AS 87.6(10) . . ?
O89 W9 O3AS 73.5(10) . . ?
O69 W9 O3AS 86.3(10) . . ?
O79 W9 O3AS 70.9(9) . . ?
O2AS As1 O1AS 98.1(11) . . ?
O2AS As1 O3AS 97.4(10) . . ?
O1AS As1 O3AS 97.9(10) . . ?
O1S1 Sn1 O5SN 92.1(9) . . ?
O1S1 Sn1 O8SN 89.8(9) . 2_565 ?
O5SN Sn1 O8SN 93.1(9) . 2_565 ?
O1S1 Sn1 C11 163.9(8) . . ?
O5SN Sn1 C11 99.7(8) . . ?
O8SN Sn1 C11 100.3(8) 2_565 . ?
O1S1 Sn1 O6SN 72.4(9) . . ?
O5SN Sn1 O6SN 92.1(9) . . ?
O8SN Sn1 O6SN 161.6(9) 2_565 . ?
C11 Sn1 O6SN 96.2(8) . . ?
O1S1 Sn1 O3SN 72.9(9) . 2_565 ?
O5SN Sn1 O3SN 164.5(9) . 2_565 ?
O8SN Sn1 O3SN 91.1(9) 2_565 2_565 ?
C11 Sn1 O3SN 94.2(8) . 2_565 ?
O6SN Sn1 O3SN 79.5(9) . 2_565 ?
O1S1 Sn1 Sn2 41.6(7) . . ?
O5SN Sn1 Sn2 119.1(6) . . ?
O8SN Sn1 Sn2 116.9(7) 2_565 . ?
C11 Sn1 Sn2 122.3(4) . . ?
O6SN Sn1 Sn2 46.0(6) . . ?
O3SN Sn1 Sn2 46.2(6) 2_565 . ?
O2SN Sn2 O9SN 94.3(10) 2_565 . ?
O2SN Sn2 O1S1 91.4(10) 2_565 . ?
O9SN Sn2 O1S1 91.4(10) . . ?
O2SN Sn2 C21 99.1(8) 2_565 . ?
O9SN Sn2 C21 99.9(8) . . ?
O1S1 Sn2 C21 163.9(8) . . ?
O2SN Sn2 O6SN 162.2(9) 2_565 . ?
O9SN Sn2 O6SN 91.8(9) . . ?
O1S1 Sn2 O6SN 71.8(9) . . ?
C21 Sn2 O6SN 96.2(8) . . ?
O2SN Sn2 O3SN 91.0(9) 2_565 2_565 ?
O9SN Sn2 O3SN 163.2(10) . 2_565 ?
O1S1 Sn2 O3SN 72.6(9) . 2_565 ?
C21 Sn2 O3SN 94.9(8) . 2_565 ?
O6SN Sn2 O3SN 78.8(9) . 2_565 ?
O2SN Sn2 Sn1 117.6(7) 2_565 . ?
O9SN Sn2 Sn1 118.1(7) . . ?
O1S1 Sn2 Sn1 41.4(7) . . ?
C21 Sn2 Sn1 122.5(4) . . ?
O6SN Sn2 Sn1 45.4(6) . . ?
O3SN Sn2 Sn1 46.0(6) 2_565 . ?
C12 C11 C16 120.0 . . ?
C12 C11 Sn1 120.7(4) . . ?
C16 C11 Sn1 119.3(4) . . ?
C11 C12 C13 120.0 . . ?
C12 C13 C14 120.0 . . ?
C15 C14 C13 120.0 . . ?
C14 C15 C16 120.0 . . ?
C15 C16 C11 120.0 . . ?
C22 C21 C26 120.0 . . ?
C22 C21 Sn2 119.6(4) . . ?
C26 C21 Sn2 120.4(4) . . ?
C21 C22 C23 120.0 . . ?
C24 C23 C22 120.0 . . ?
C23 C24 C25 120.0 . . ?
C26 C25 C24 120.0 . . ?
C21 C26 C25 120.0 . . ?
As1 O1AS W2 117.6(11) . . ?
As1 O1AS W1 132.3(12) . . ?
W2 O1AS W1 94.1(8) . . ?
As1 O1AS W3 119.2(11) . . ?
W2 O1AS W3 92.7(8) . . ?
W1 O1AS W3 91.7(8) . . ?
As1 O2AS W5 116.9(11) . . ?
As1 O2AS W4 134.4(12) . . ?
W5 O2AS W4 93.2(9) . . ?
As1 O2AS W6 119.2(12) . . ?
W5 O2AS W6 91.1(8) . . ?
W4 O2AS W6 91.6(8) . . ?
As1 O3AS W7 132.8(12) . . ?
As1 O3AS W8 116.8(11) . . ?
W7 O3AS W8 95.1(8) . . ?
As1 O3AS W9 115.8(10) . . ?
W7 O3AS W9 94.5(8) . . ?
W8 O3AS W9 93.4(8) . . ?
Sn1 O1S1 Sn2 97.0(10) . . ?
Sn1 O1S1 O1S1 131.7(17) . 2_565 ?
Sn2 O1S1 O1S1 131.3(17) . 2_565 ?
W2 O2SN Sn2 137.3(13) . 2_565 ?
W3 O3SN Sn1 137.8(13) . 2_565 ?
W3 O3SN Sn2 130.0(12) . 2_565 ?
Sn1 O3SN Sn2 87.8(9) 2_565 2_565 ?
W5 O5SN Sn1 136.4(12) . . ?
W6 O6SN Sn1 130.7(12) . . ?
W6 O6SN Sn2 136.3(12) . . ?
Sn1 O6SN Sn2 88.6(9) . . ?
W8 O8SN Sn1 139.7(13) . 2_565 ?
W9 O9SN Sn2 142.5(14) . . ?
W2 O2 Na2 151.1(18) . . ?
W7 O7 Na1 133.2(18) . 1_565 ?
W1 O12 W2 121.2(15) . . ?
W1 O13 W3 121.8(15) . . ?
W4 O14 W1 152.5(16) . . ?
W1 O17 W7 155.8(16) . . ?
W3 O23 W2 123.0(14) . . ?
W2 O25 W5 151.5(16) . . ?
W3 O38 W8 153.6(14) . . ?
W4 O45 W5 122.9(16) . . ?
W6 O46 W4 123.4(15) . . ?
W4 O47 W7 150.1(15) . . ?
W6 O56 W5 122.1(13) . . ?
W6 O69 W9 154.1(15) . . ?
W7 O78 W8 119.2(13) . . ?
W7 O79 W9 121.9(13) . . ?
W9 O89 W8 119.4(13) . . ?
O19W Na1 O19W 180.000(8) 2_666 1_545 ?
O19W Na1 O22W 108(3) 2_666 2_656 ?
O19W Na1 O22W 72(3) 1_545 2_656 ?
O19W Na1 O22W 72(3) 2_666 . ?
O19W Na1 O22W 108(3) 1_545 . ?
O22W Na1 O22W 180(2) 2_656 . ?
O19W Na1 O7 81.7(15) 2_666 2_666 ?
O19W Na1 O7 98.3(15) 1_545 2_666 ?
O22W Na1 O7 89(2) 2_656 2_666 ?
O22W Na1 O7 91(2) . 2_666 ?
O19W Na1 O7 98.3(15) 2_666 1_545 ?
O19W Na1 O7 81.7(15) 1_545 1_545 ?
O22W Na1 O7 91(2) 2_656 1_545 ?
O22W Na1 O7 89(2) . 1_545 ?
O7 Na1 O7 180.000(3) 2_666 1_545 ?
O12W Na2 O23W 90(3) 2_566 . ?
O12W Na2 O5W 79(3) 2_566 . ?
O23W Na2 O5W 169(3) . . ?
O12W Na2 O16W 86(3) 2_566 . ?
O23W Na2 O16W 89(3) . . ?
O5W Na2 O16W 87(3) . . ?
O12W Na2 O8W 106(3) 2_566 2_566 ?
O23W Na2 O8W 95(3) . 2_566 ?
O5W Na2 O8W 91(3) . 2_566 ?
O16W Na2 O8W 168(3) . 2_566 ?
O12W Na2 O2 169(3) 2_566 . ?
O23W Na2 O2 98(2) . . ?
O5W Na2 O2 91(3) . . ?
O16W Na2 O2 88(2) . . ?
O8W Na2 O2 79(2) 2_566 . ?
O12W Na2 Na4 44(2) 2_566 2_566 ?
O23W Na2 Na4 107(3) . 2_566 ?
O5W Na2 Na4 63(3) . 2_566 ?
O16W Na2 Na4 47(2) . 2_566 ?
O8W Na2 Na4 141(3) 2_566 2_566 ?
O2 Na2 Na4 127(2) . 2_566 ?
O3W Na3 O18W 109(4) . 2_666 ?
O3W Na3 O10W 111(4) . . ?
O18W Na3 O10W 130(5) 2_666 . ?
O12W Na4 O16W 86(3) . 2_566 ?
O12W Na4 O5W 64(3) . 2_566 ?
O16W Na4 O5W 73(3) 2_566 2_566 ?
O12W Na4 Na2 43(2) . 2_566 ?
O16W Na4 Na2 49(2) 2_566 2_566 ?
O5W Na4 Na2 42(2) 2_566 2_566 ?
Na2 O5W Na4 74(3) . 2_566 ?
Na2 O12W Na4 93(3) 2_566 . ?
Na4 O16W Na2 83(3) 2_566 . ?

loop_
_geom_bond_atom_site_label_1
_geom_bond_atom_site_label_2
_geom_bond_distance
_geom_bond_site_symmetry_2
_geom_bond_publ_flag
W1 O1 1.71(3) . ?
W1 O17 1.82(3) . ?
W1 O12 1.88(3) . ?
W1 O13 1.88(3) . ?
W1 O14 1.93(3) . ?
W1 O1AS 2.31(2) . ?
W2 O2 1.65(3) . ?
W2 O2SN 1.82(2) . ?
W2 O25 1.87(3) . ?
W2 O23 1.94(3) . ?
W2 O12 1.97(3) . ?
W2 O1AS 2.28(2) . ?
W3 O3 1.71(3) . ?
W3 O38 1.88(2) . ?
W3 O3SN 1.90(2) . ?
W3 O23 1.91(3) . ?
W3 O13 1.99(3) . ?
W3 O1AS 2.40(2) . ?
W4 O4 1.71(3) . ?
W4 O14 1.87(3) . ?
W4 O45 1.87(3) . ?
W4 O47 1.89(2) . ?
W4 O46 1.96(3) . ?
W4 O2AS 2.32(2) . ?
W5 O5 1.71(3) . ?
W5 O5SN 1.81(2) . ?
W5 O25 1.95(3) . ?
W5 O56 1.96(2) . ?
W5 O45 1.96(3) . ?
W5 O2AS 2.31(2) . ?
W6 O6 1.70(3) . ?
W6 O46 1.90(3) . ?
W6 O56 1.91(2) . ?
W6 O69 1.91(3) . ?
W6 O6SN 1.93(2) . ?
W6 O2AS 2.42(2) . ?
W7 O7 1.75(3) . ?
W7 O79 1.89(3) . ?
W7 O78 1.90(3) . ?
W7 O47 1.92(3) . ?
W7 O17 1.96(3) . ?
W7 O3AS 2.28(2) . ?
W8 O8 1.75(3) . ?
W8 O8SN 1.83(2) . ?
W8 O38 1.95(2) . ?
W8 O89 1.97(3) . ?
W8 O78 2.01(3) . ?
W8 O3AS 2.29(2) . ?
W9 O9 1.70(3) . ?
W9 O9SN 1.83(2) . ?
W9 O89 1.91(3) . ?
W9 O69 1.91(3) . ?
W9 O79 1.97(2) . ?
W9 O3AS 2.31(2) . ?
As1 O2AS 1.80(2) . ?
As1 O1AS 1.83(2) . ?
As1 O3AS 1.85(2) . ?
Sn1 O1S1 2.04(2) . ?
Sn1 O5SN 2.06(2) . ?
Sn1 O8SN 2.07(2) 2_565 ?
Sn1 C11 2.123(16) . ?
Sn1 O6SN 2.18(2) . ?
Sn1 O3SN 2.20(2) 2_565 ?
Sn1 Sn2 3.064(4) . ?
Sn2 O2SN 2.03(2) 2_565 ?
Sn2 O9SN 2.04(2) . ?
Sn2 O1S1 2.05(2) . ?
Sn2 C21 2.120(16) . ?
Sn2 O6SN 2.20(2) . ?
Sn2 O3SN 2.21(2) 2_565 ?
C11 C12 1.3900 . ?
C11 C16 1.3900 . ?
C12 C13 1.3900 . ?
C13 C14 1.3900 . ?
C14 C15 1.3900 . ?
C15 C16 1.3900 . ?
C21 C22 1.3898 . ?
C21 C26 1.3900 . ?
C22 C23 1.3902 . ?
C23 C24 1.3899 . ?
C24 C25 1.3902 . ?
C25 C26 1.3900 . ?
O1S1 O1S1 2.33(5) 2_565 ?
O2SN Sn2 2.03(2) 2_565 ?
O3SN Sn1 2.20(2) 2_565 ?
O3SN Sn2 2.21(2) 2_565 ?
O8SN Sn1 2.07(2) 2_565 ?
O2 Na2 2.56(5) . ?
O7 Na1 2.43(4) 1_565 ?
Na1 O19W 2.41(5) 2_666 ?
Na1 O19W 2.41(5) 1_545 ?
Na1 O22W 2.43(9) 2_656 ?
Na1 O22W 2.43(9) . ?
Na1 O7 2.43(4) 2_666 ?
Na1 O7 2.43(4) 1_545 ?
Na2 O12W 2.22(9) 2_566 ?
Na2 O23W 2.26(8) . ?
Na2 O5W 2.28(10) . ?
Na2 O16W 2.47(8) . ?
Na2 O8W 2.49(8) 2_566 ?
Na2 Na4 3.25(8) 2_566 ?
Na3 O3W 2.38(12) . ?
Na3 O18W 2.38(12) 2_666 ?
Na3 O10W 2.58(11) . ?
Na4 O12W 2.27(10) . ?
Na4 O16W 2.41(9) 2_566 ?
Na4 O5W 3.01(10) 2_566 ?
Na4 Na2 3.25(8) 2_566 ?
O5W Na4 3.01(10) 2_566 ?
O8W Na2 2.49(8) 2_566 ?
O12W Na2 2.22(9) 2_566 ?
O16W Na4 2.41(9) 2_566 ?
O18W Na3 2.38(12) 2_666 ?
O19W Na1 2.41(5) 1_565 ?
